data_4126472
loop_
_publ_author_name
'Liniger, Marc'
'Liu, Yiyang'
'Stoltz, Brian M.'

_publ_section_title
;
 Sequential Ruthenium Catalysis for Olefin Isomerization and Oxidation:
 Application to the Synthesis of Unusual Amino Acids.
;
_journal_name_full 'Journal of the American Chemical Society'
_journal_paper_doi 10.1021/jacs.7b08496
_journal_year 2017
_chemical_absolute_configuration ad
_chemical_formula_sum 'C8 H13 N O3'
_chemical_formula_weight 171.19
_space_group_crystal_system monoclinic
_space_group_IT_number 4
_space_group_name_Hall 'P 2yb'
_space_group_name_H-M_alt 'P 1 21 1'
_symmetry_space_group_name_Hall 'P 2yb'
_symmetry_space_group_name_H-M 'P 1 21 1'
_atom_sites_solution_hydrogens mixed
_atom_sites_solution_primary direct
_atom_sites_solution_secondary difmap
_audit_creation_method SHELXL-2014/7
_cell_angle_alpha 90
_cell_angle_beta 105.1695(12)
_cell_angle_gamma 90
_cell_formula_units_Z 4
_cell_length_a 12.7120(4)
_cell_length_b 5.4745(2)
_cell_length_c 12.9410(4)
_cell_measurement_reflns_used 9937
_cell_measurement_temperature 100(2)
_cell_measurement_theta_max 74.36
_cell_measurement_theta_min 3.60
_cell_volume 869.21(5)
_computing_cell_refinement 'SAINT v8.34A (Bruker-AXS, 2007)'
_computing_data_collection 'APEX2 v2014.7-1 (Bruker-AXS, 2014)'
_computing_data_reduction 'SAINT v8.34A (Bruker-AXS, 2007)'
_computing_molecular_graphics 'Bruker SHELXTL'
_computing_publication_material 'Bruker SHELXTL'
_computing_structure_refinement 'SHELXL-2014/7 (Sheldrick, 2014)'
_computing_structure_solution 'SHELXS-2013/1 (She ldrick, 2013)'
_diffrn_ambient_temperature 100(2)
_diffrn_detector_area_resol_mean 10.24
_diffrn_measured_fraction_theta_full 1.000
_diffrn_measured_fraction_theta_max 0.998
_diffrn_measurement_device_type 'Bruker D8 VENTURE Kappa Duo PHOTON 100 CMOS'
_diffrn_measurement_method '\f and \w scans'
_diffrn_radiation_type CuK\a
_diffrn_radiation_wavelength 1.54178
_diffrn_reflns_av_R_equivalents 0.0326
_diffrn_reflns_av_unetI/netI 0.0193
_diffrn_reflns_Laue_measured_fraction_full 1.000
_diffrn_reflns_Laue_measured_fraction_max 0.998
_diffrn_reflns_limit_h_max 15
_diffrn_reflns_limit_h_min -15
_diffrn_reflns_limit_k_max 6
_diffrn_reflns_limit_k_min -6
_diffrn_reflns_limit_l_max 16
_diffrn_reflns_limit_l_min -14
_diffrn_reflns_number 20206
_diffrn_reflns_point_group_measured_fraction_full 0.998
_diffrn_reflns_point_group_measured_fraction_max 0.992
_diffrn_reflns_theta_full 67.679
_diffrn_reflns_theta_max 74.351
_diffrn_reflns_theta_min 3.539
_diffrn_source 'I\mS HB micro-focus sealed tube'
_exptl_absorpt_coefficient_mu 0.834
_exptl_absorpt_correction_T_max 0.7538
_exptl_absorpt_correction_T_min 0.7049
_exptl_absorpt_correction_type multi-scan
_exptl_absorpt_process_details 'SADABS-2014/4 (Sheldrick, 2014)'
_exptl_crystal_colour colourless
_exptl_crystal_density_diffrn 1.308
_exptl_crystal_density_method 'not measured'
_exptl_crystal_description Plate
_exptl_crystal_F_000 368
_exptl_crystal_size_max 0.150
_exptl_crystal_size_mid 0.100
_exptl_crystal_size_min 0.050
_refine_diff_density_max 0.187
_refine_diff_density_min -0.161
_refine_diff_density_rms 0.034
_refine_ls_abs_structure_details
; 
 Flack x determined using 1428 quotients [(I+)-(I-)]/[(I+)+(I-)] 
 (Parsons, Flack and Wagner, Acta Cryst. B69 (2013) 249-259). 
;
_refine_ls_abs_structure_Flack 0.02(6)
_refine_ls_extinction_method none
_refine_ls_goodness_of_fit_ref 1.047
_refine_ls_hydrogen_treatment mixed
_refine_ls_matrix_type full
_refine_ls_number_parameters 225
_refine_ls_number_reflns 3517
_refine_ls_number_restraints 2
_refine_ls_restrained_S_all 1.048
_refine_ls_R_factor_all 0.0288
_refine_ls_R_factor_gt 0.0268
_refine_ls_shift/su_max 0.000
_refine_ls_shift/su_mean 0.000
_refine_ls_structure_factor_coef Fsqd
_refine_ls_weighting_details 'w=1/[\s^2^(Fo^2^)+(0.0357P)^2^+0.1493P] where P=(Fo^2^+2Fc^2^)/3'
_refine_ls_weighting_scheme calc
_refine_ls_wR_factor_gt 0.0676
_refine_ls_wR_factor_ref 0.0689
_reflns_Friedel_coverage 0.790
_reflns_Friedel_fraction_full 0.996
_reflns_Friedel_fraction_max 0.984
_reflns_number_gt 3357
_reflns_number_total 3517
_reflns_threshold_expression 'I > 2\s(I)'
_cod_data_source_file ja7b08496_si_013.cif
_cod_data_source_block P14214
_cod_database_code 4126472
_shelx_shelxl_version_number 2014/7
_shelx_space_group_comment
; 
The symmetry employed for this shelxl refinement is uniquely defined 
by the following loop, which should always be used as a source of 
symmetry information in preference to the above space-group names. 
They are only intended as comments. 
;
_shelx_estimated_absorpt_t_min 0.885
_shelx_estimated_absorpt_t_max 0.959

loop_
_space_group_symop_operation_xyz
'x, y, z'
'-x, y+1/2, -z'

loop_
_atom_site_label
_atom_site_type_symbol
_atom_site_fract_x
_atom_site_fract_y
_atom_site_fract_z
_atom_site_U_iso_or_equiv
_atom_site_adp_type
_atom_site_occupancy
_atom_site_site_symmetry_order
_atom_site_calc_flag
_atom_site_refinement_flags_posn
_atom_site_refinement_flags_adp
C1 C 0.08616(13) 0.1964(3) 0.78769(13) 0.0174(4) Uani 1 1 d . .
O1 O 0.05700(10) 0.3687(3) 0.72460(9) 0.0232(3) Uani 1 1 d . .
C2 C 0.04391(15) 0.1405(4) 0.88410(13) 0.0223(4) Uani 1 1 d . .
H2A H -0.0368 0.1359 0.8641 0.027 Uiso 1 1 calc R U
H2B H 0.0692 0.2645 0.9409 0.027 Uiso 1 1 calc R U
C3 C 0.09159(15) -0.1111(4) 0.92151(13) 0.0221(4) Uani 1 1 d . .
H3A H 0.1127 -0.1221 1.0006 0.027 Uiso 1 1 calc R U
H3B H 0.0387 -0.2425 0.8921 0.027 Uiso 1 1 calc R U
C4 C 0.19151(14) -0.1279(4) 0.87694(13) 0.0207(3) Uani 1 1 d . .
H4A H 0.2578 -0.0687 0.9297 0.025 Uiso 1 1 calc R U
H4B H 0.2037 -0.2978 0.8565 0.025 Uiso 1 1 calc R U
N1 N 0.16273(11) 0.0317(3) 0.78282(10) 0.0166(3) Uani 1 1 d . .
C5 C 0.23342(13) 0.0423(3) 0.71048(12) 0.0173(3) Uani 1 1 d . .
H5 H 0.2749 -0.1148 0.7197 0.021 Uiso 1 1 calc R U
C6 C 0.31780(14) 0.2456(3) 0.74468(13) 0.0199(4) Uani 1 1 d . .
O2 O 0.38191(12) 0.2573(3) 0.67982(11) 0.0343(4) Uani 1 1 d . .
H2O H 0.435(2) 0.365(6) 0.702(2) 0.051 Uiso 1 1 d . U
O3 O 0.32715(10) 0.3713(3) 0.82318(10) 0.0278(3) Uani 1 1 d . .
C7 C 0.17187(13) 0.0581(3) 0.59157(12) 0.0185(3) Uani 1 1 d . .
H7A H 0.1318 0.2149 0.5781 0.022 Uiso 1 1 calc R U
H7B H 0.2250 0.0557 0.5477 0.022 Uiso 1 1 calc R U
C8 C 0.09188(15) -0.1516(4) 0.55767(13) 0.0249(4) Uani 1 1 d . .
H8A H 0.1299 -0.3071 0.5778 0.037 Uiso 1 1 calc R U
H8B H 0.0610 -0.1468 0.4799 0.037 Uiso 1 1 calc R U
H8C H 0.0331 -0.1362 0.5935 0.037 Uiso 1 1 calc R U
C101 C 0.57793(14) 0.7309(3) 0.77875(13) 0.0198(4) Uani 1 1 d . .
O101 O 0.54028(11) 0.5594(3) 0.71771(10) 0.0299(3) Uani 1 1 d . .
C102 C 0.54497(15) 0.8064(3) 0.87763(14) 0.0224(4) Uani 1 1 d . .
H10A H 0.5695 0.6848 0.9356 0.027 Uiso 1 1 calc R U
H10B H 0.4649 0.8249 0.8622 0.027 Uiso 1 1 calc R U
C103 C 0.60207(14) 1.0509(4) 0.90864(13) 0.0231(4) Uani 1 1 d . .
H10C H 0.6296 1.0656 0.9874 0.028 Uiso 1 1 calc R U
H10D H 0.5520 1.1887 0.8815 0.028 Uiso 1 1 calc R U
C104 C 0.69684(14) 1.0466(4) 0.85492(13) 0.0232(4) Uani 1 1 d . .
H10E H 0.7094 1.2106 0.8282 0.028 Uiso 1 1 calc R U
H10F H 0.7650 0.9886 0.9053 0.028 Uiso 1 1 calc R U
N101 N 0.65899(11) 0.8744(3) 0.76641(11) 0.0177(3) Uani 1 1 d . .
C105 C 0.71883(14) 0.8192(3) 0.68747(13) 0.0180(3) Uani 1 1 d . .
H105 H 0.6715 0.7068 0.6341 0.022 Uiso 1 1 calc R U
C106 C 0.82190(13) 0.6748(3) 0.74032(13) 0.0188(3) Uani 1 1 d . .
O102 O 0.88697(11) 0.6509(3) 0.67674(10) 0.0249(3) Uani 1 1 d D .
H02O H 0.9413(18) 0.549(5) 0.7045(18) 0.037 Uiso 1 1 d D U
O103 O 0.83873(10) 0.5862(3) 0.82876(10) 0.0264(3) Uani 1 1 d . .
C107 C 0.73836(14) 1.0443(3) 0.62484(13) 0.0223(4) Uani 1 1 d . .
H10G H 0.7780 1.1692 0.6756 0.027 Uiso 1 1 calc R U
H10H H 0.7845 0.9982 0.5771 0.027 Uiso 1 1 calc R U
C108 C 0.63172(16) 1.1524(4) 0.55816(15) 0.0292(4) Uani 1 1 d . .
H10I H 0.5911 1.0275 0.5096 0.044 Uiso 1 1 calc R U
H10J H 0.6474 1.2906 0.5164 0.044 Uiso 1 1 calc R U
H10K H 0.5881 1.2089 0.6057 0.044 Uiso 1 1 calc R U

loop_
_atom_site_aniso_label
_atom_site_aniso_U_11
_atom_site_aniso_U_22
_atom_site_aniso_U_33
_atom_site_aniso_U_23
_atom_site_aniso_U_13
_atom_site_aniso_U_12
C1 0.0169(8) 0.0198(9) 0.0160(7) -0.0024(7) 0.0049(6) -0.0013(7)
O1 0.0242(6) 0.0245(6) 0.0228(6) 0.0052(5) 0.0096(5) 0.0072(6)
C2 0.0245(8) 0.0280(10) 0.0174(8) -0.0008(7) 0.0107(6) 0.0006(7)
C3 0.0270(9) 0.0255(9) 0.0155(7) 0.0007(7) 0.0086(6) -0.0031(8)
C4 0.0235(8) 0.0218(8) 0.0167(7) 0.0032(7) 0.0048(6) 0.0014(7)
N1 0.0158(6) 0.0212(8) 0.0138(6) 0.0010(6) 0.0059(5) 0.0007(6)
C5 0.0153(7) 0.0211(8) 0.0173(7) 0.0000(7) 0.0072(6) 0.0005(7)
C6 0.0170(8) 0.0237(9) 0.0194(8) -0.0011(7) 0.0056(6) -0.0006(7)
O2 0.0309(8) 0.0465(9) 0.0315(7) -0.0169(7) 0.0190(6) -0.0228(7)
O3 0.0253(6) 0.0313(7) 0.0288(7) -0.0120(6) 0.0103(5) -0.0066(6)
C7 0.0175(7) 0.0227(8) 0.0162(7) 0.0000(7) 0.0063(6) -0.0012(7)
C8 0.0273(9) 0.0289(10) 0.0180(8) -0.0014(7) 0.0049(7) -0.0085(8)
C101 0.0172(8) 0.0226(9) 0.0196(8) 0.0012(7) 0.0048(6) -0.0019(7)
O101 0.0285(7) 0.0340(8) 0.0310(7) -0.0120(6) 0.0148(5) -0.0159(6)
C102 0.0211(8) 0.0268(10) 0.0211(8) -0.0004(7) 0.0087(7) -0.0033(7)
C103 0.0245(8) 0.0251(9) 0.0211(8) -0.0042(8) 0.0084(6) -0.0010(8)
C104 0.0229(8) 0.0239(9) 0.0237(8) -0.0068(8) 0.0076(7) -0.0055(8)
N101 0.0175(7) 0.0185(7) 0.0185(6) -0.0028(6) 0.0070(5) -0.0024(6)
C105 0.0183(8) 0.0193(9) 0.0181(7) -0.0009(6) 0.0080(6) -0.0033(7)
C106 0.0191(8) 0.0170(8) 0.0213(8) -0.0003(7) 0.0071(6) -0.0034(7)
O102 0.0239(6) 0.0307(7) 0.0231(6) 0.0052(6) 0.0116(5) 0.0073(6)
O103 0.0283(6) 0.0306(8) 0.0228(6) 0.0071(6) 0.0111(5) 0.0055(6)
C107 0.0253(8) 0.0215(9) 0.0230(8) 0.0022(7) 0.0113(7) -0.0016(7)
C108 0.0341(10) 0.0301(10) 0.0251(9) 0.0045(8) 0.0109(7) 0.0068(8)

loop_
_atom_type_symbol
_atom_type_description
_atom_type_scat_dispersion_real
_atom_type_scat_dispersion_imag
_atom_type_scat_source
C C 0.0181 0.0091 'International Tables Vol C Tables 4.2.6.8 and 6.1.1.4'
H H 0.0000 0.0000 'International Tables Vol C Tables 4.2.6.8 and 6.1.1.4'
N N 0.0311 0.0180 'International Tables Vol C Tables 4.2.6.8 and 6.1.1.4'
O O 0.0492 0.0322 'International Tables Vol C Tables 4.2.6.8 and 6.1.1.4'

loop_
_geom_angle_atom_site_label_1
_geom_angle_atom_site_label_2
_geom_angle_atom_site_label_3
_geom_angle
O1 C1 N1 125.23(15)
O1 C1 C2 126.00(16)
N1 C1 C2 108.75(14)
C1 C2 C3 104.25(14)
C1 C2 H2A 110.9
C3 C2 H2A 110.9
C1 C2 H2B 110.9
C3 C2 H2B 110.9
H2A C2 H2B 108.9
C4 C3 C2 103.52(14)
C4 C3 H3A 111.1
C2 C3 H3A 111.1
C4 C3 H3B 111.1
C2 C3 H3B 111.1
H3A C3 H3B 109.0
N1 C4 C3 103.08(14)
N1 C4 H4A 111.1
C3 C4 H4A 111.1
N1 C4 H4B 111.1
C3 C4 H4B 111.1
H4A C4 H4B 109.1
C1 N1 C5 125.48(14)
C1 N1 C4 112.86(13)
C5 N1 C4 119.69(13)
N1 C5 C6 110.28(14)
N1 C5 C7 114.05(13)
C6 C5 C7 112.59(14)
N1 C5 H5 106.5
C6 C5 H5 106.5
C7 C5 H5 106.5
O3 C6 O2 124.63(17)
O3 C6 C5 124.48(15)
O2 C6 C5 110.83(15)
C6 O2 H2O 111.9(18)
C8 C7 C5 111.93(14)
C8 C7 H7A 109.2
C5 C7 H7A 109.2
C8 C7 H7B 109.2
C5 C7 H7B 109.2
H7A C7 H7B 107.9
C7 C8 H8A 109.5
C7 C8 H8B 109.5
H8A C8 H8B 109.5
C7 C8 H8C 109.5
H8A C8 H8C 109.5
H8B C8 H8C 109.5
O101 C101 N101 123.33(16)
O101 C101 C102 127.08(16)
N101 C101 C102 109.56(15)
C101 C102 C103 104.21(14)
C101 C102 H10A 110.9
C103 C102 H10A 110.9
C101 C102 H10B 110.9
C103 C102 H10B 110.9
H10A C102 H10B 108.9
C102 C103 C104 104.01(15)
C102 C103 H10C 111.0
C104 C103 H10C 111.0
C102 C103 H10D 111.0
C104 C103 H10D 111.0
H10C C103 H10D 109.0
N101 C104 C103 103.14(14)
N101 C104 H10E 111.1
C103 C104 H10E 111.1
N101 C104 H10F 111.1
C103 C104 H10F 111.1
H10E C104 H10F 109.1
C101 N101 C105 121.45(15)
C101 N101 C104 112.97(14)
C105 N101 C104 123.88(14)
N101 C105 C106 109.71(13)
N101 C105 C107 113.03(14)
C106 C105 C107 114.46(14)
N101 C105 H105 106.3
C106 C105 H105 106.3
C107 C105 H105 106.3
O103 C106 O102 124.53(16)
O103 C106 C105 123.30(15)
O102 C106 C105 112.11(14)
C106 O102 H02O 111.0(15)
C108 C107 C105 111.68(15)
C108 C107 H10G 109.3
C105 C107 H10G 109.3
C108 C107 H10H 109.3
C105 C107 H10H 109.3
H10G C107 H10H 107.9
C107 C108 H10I 109.5
C107 C108 H10J 109.5
H10I C108 H10J 109.5
C107 C108 H10K 109.5
H10I C108 H10K 109.5
H10J C108 H10K 109.5

loop_
_geom_bond_atom_site_label_1
_geom_bond_atom_site_label_2
_geom_bond_distance
C1 O1 1.239(2)
C1 N1 1.340(2)
C1 C2 1.513(2)
C2 C3 1.532(3)
C2 H2A 0.9900
C2 H2B 0.9900
C3 C4 1.529(2)
C3 H3A 0.9900
C3 H3B 0.9900
C4 N1 1.466(2)
C4 H4A 0.9900
C4 H4B 0.9900
N1 C5 1.4586(19)
C5 C6 1.528(2)
C5 C7 1.535(2)
C5 H5 1.0000
C6 O3 1.207(2)
C6 O2 1.316(2)
O2 H2O 0.88(3)
C7 C8 1.520(2)
C7 H7A 0.9900
C7 H7B 0.9900
C8 H8A 0.9800
C8 H8B 0.9800
C8 H8C 0.9800
C101 O101 1.240(2)
C101 N101 1.338(2)
C101 C102 1.505(2)
C102 C103 1.526(3)
C102 H10A 0.9900
C102 H10B 0.9900
C103 C104 1.541(2)
C103 H10C 0.9900
C103 H10D 0.9900
C104 N101 1.464(2)
C104 H10E 0.9900
C104 H10F 0.9900
N101 C105 1.456(2)
C105 C106 1.530(2)
C105 C107 1.530(2)
C105 H105 1.0000
C106 O103 1.210(2)
C106 O102 1.317(2)
O102 H02O 0.89(2)
C107 C108 1.523(3)
C107 H10G 0.9900
C107 H10H 0.9900
C108 H10I 0.9800
C108 H10J 0.9800
C108 H10K 0.9800

loop_
_geom_hbond_atom_site_label_D
_geom_hbond_atom_site_label_H
_geom_hbond_atom_site_label_A
_geom_hbond_distance_DH
_geom_hbond_distance_HA
_geom_hbond_distance_DA
_geom_hbond_angle_DHA
_geom_hbond_site_symmetry_A
C3 H3A O103 0.99 2.42 3.301(2) 148.4 2_647
C3 H3B O103 0.99 2.63 3.535(2) 151.9 1_445
C4 H4B O3 0.99 2.51 3.406(2) 150.9 1_545
O2 H2O O101 0.88(3) 1.68(3) 2.5521(19) 168(3) .
C7 H7A O1 0.99 2.48 3.050(2) 116.3 .
C103 H10C O3 0.99 2.60 3.491(2) 150.4 2_657
C104 H10E O103 0.99 2.63 3.523(2) 150.0 1_565
O102 H02O O1 0.89(2) 1.73(2) 2.5964(18) 163(2) 1_655

loop_
_geom_torsion_atom_site_label_1
_geom_torsion_atom_site_label_2
_geom_torsion_atom_site_label_3
_geom_torsion_atom_site_label_4
_geom_torsion
O1 C1 C2 C3 170.64(16)
N1 C1 C2 C3 -10.81(18)
C1 C2 C3 C4 23.29(17)
C2 C3 C4 N1 -26.98(17)
O1 C1 N1 C5 7.4(3)
C2 C1 N1 C5 -171.13(14)
O1 C1 N1 C4 171.29(16)
C2 C1 N1 C4 -7.27(19)
C3 C4 N1 C1 22.16(19)
C3 C4 N1 C5 -172.94(15)
C1 N1 C5 C6 71.58(19)
C4 N1 C5 C6 -91.27(18)
C1 N1 C5 C7 -56.2(2)
C4 N1 C5 C7 140.90(16)
N1 C5 C6 O3 3.1(2)
C7 C5 C6 O3 131.68(19)
N1 C5 C6 O2 -179.85(15)
C7 C5 C6 O2 -51.2(2)
N1 C5 C7 C8 -55.9(2)
C6 C5 C7 C8 177.46(15)
O101 C101 C102 C103 -170.15(18)
N101 C101 C102 C103 11.81(19)
C101 C102 C103 C104 -22.00(18)
C102 C103 C104 N101 24.16(18)
O101 C101 N101 C105 -8.1(3)
C102 C101 N101 C105 170.05(15)
O101 C101 N101 C104 -173.79(17)
C102 C101 N101 C104 4.3(2)
C103 C104 N101 C101 -18.4(2)
C103 C104 N101 C105 176.34(15)
C101 N101 C105 C106 -94.54(18)
C104 N101 C105 C106 69.6(2)
C101 N101 C105 C107 136.39(17)
C104 N101 C105 C107 -59.5(2)
N101 C105 C106 O103 11.8(2)
C107 C105 C106 O103 140.11(18)
N101 C105 C106 O102 -170.72(15)
C107 C105 C106 O102 -42.4(2)
N101 C105 C107 C108 -63.72(19)
C106 C105 C107 C108 169.70(15)
